data_7006811
loop_
_publ_author_name
'Ren, X. M.'
'Nishihara, S.'
'Akutagawa, T.'
'Noro, S.'
'Nakamura, T.'
'Fujita, W.'
'Awaga, K.'
'Ni, Z. P.'
'Xie, J. L.'
'Meng, Q. J.'
'Kremer, R. K.'

_publ_section_title
;
 Quasi-one-dimensional molecular magnets based on derivatives of
 (fluorobenzyl)pyridinium with the [M(mnt)2] monoanion (M = Ni, Pd or
 Pt; mnt2- = maleonitriledithiolate): syntheses, crystal structures and
 magnetic properties.
;
_journal_issue 16
_journal_name_full 'Dalton transactions (Cambridge, England : 2003)'
_journal_page_first 1988
_journal_page_last 1994
_journal_paper_doi 10.1039/b514278d
_journal_year 2006
_chemical_formula_sum 'C20 H9 F3 N5 Pd S4'
_chemical_formula_weight 610.96
_chemical_name_systematic
;
?
;
_space_group_IT_number 14
_symmetry_cell_setting monoclinic
_symmetry_space_group_name_Hall '-P 2ybc'
_symmetry_space_group_name_H-M 'P 1 21/c 1'
_atom_sites_solution_hydrogens geom
_atom_sites_solution_primary direct
_atom_sites_solution_secondary difmap
_audit_creation_method SHELXL-97
_cell_angle_alpha 90.00
_cell_angle_beta 98.55(3)
_cell_angle_gamma 90.00
_cell_formula_units_Z 4
_cell_length_a 7.4749(15)
_cell_length_b 22.786(5)
_cell_length_c 13.566(3)
_cell_measurement_reflns_used 13556
_cell_measurement_temperature 293(2)
_cell_measurement_theta_max 27.6
_cell_measurement_theta_min 3.0
_cell_volume 2284.9(9)
_computing_cell_refinement PROCESS-AUTO
_computing_data_collection PROCESS-AUTO
_computing_data_reduction CrystalStructure
_computing_structure_refinement 'SHELXL-97 (Sheldrick, 1997)'
_computing_structure_solution 'SHELXS-97 (Sheldrick, 1990)'
_diffrn_ambient_temperature 293(2)
_diffrn_detector_area_resol_mean 10.00
_diffrn_measured_fraction_theta_full 0.998
_diffrn_measured_fraction_theta_max 0.998
_diffrn_measurement_device_type 'Rigaku RAXIS-RAPID'
_diffrn_measurement_method \w
_diffrn_radiation_monochromator graphite
_diffrn_radiation_source 'fine-focus sealed tube'
_diffrn_radiation_type MoK\a
_diffrn_radiation_wavelength 0.71073
_diffrn_reflns_av_R_equivalents 0.0560
_diffrn_reflns_av_sigmaI/netI 0.0451
_diffrn_reflns_limit_h_max 9
_diffrn_reflns_limit_h_min -9
_diffrn_reflns_limit_k_max 29
_diffrn_reflns_limit_k_min -29
_diffrn_reflns_limit_l_max 17
_diffrn_reflns_limit_l_min -17
_diffrn_reflns_number 22143
_diffrn_reflns_theta_full 27.48
_diffrn_reflns_theta_max 27.48
_diffrn_reflns_theta_min 3.04
_exptl_absorpt_coefficient_mu 1.221
_exptl_absorpt_correction_T_max 0.885
_exptl_absorpt_correction_T_min 0.371
_exptl_absorpt_correction_type multi-scan
_exptl_crystal_colour black
_exptl_crystal_density_diffrn 1.776
_exptl_crystal_density_method 'not measured'
_exptl_crystal_description block
_exptl_crystal_F_000 1204
_exptl_crystal_size_max 0.70
_exptl_crystal_size_mid 0.10
_exptl_crystal_size_min 0.10
_refine_diff_density_max 0.912
_refine_diff_density_min -0.484
_refine_diff_density_rms 0.096
_refine_ls_extinction_method none
_refine_ls_goodness_of_fit_ref 1.092
_refine_ls_hydrogen_treatment mixed
_refine_ls_matrix_type full
_refine_ls_number_parameters 298
_refine_ls_number_reflns 5233
_refine_ls_number_restraints 0
_refine_ls_restrained_S_all 1.092
_refine_ls_R_factor_all 0.0719
_refine_ls_R_factor_gt 0.0525
_refine_ls_shift/su_max 0.001
_refine_ls_shift/su_mean 0.000
_refine_ls_structure_factor_coef Fsqd
_refine_ls_weighting_details 'calc w=1/[\s^2^(Fo^2^)+(0.0080P)^2^+8.2987P] where P=(Fo^2^+2Fc^2^)/3'
_refine_ls_weighting_scheme calc
_refine_ls_wR_factor_gt 0.1045
_refine_ls_wR_factor_ref 0.1125
_reflns_number_gt 4070
_reflns_number_total 5233
_reflns_threshold_expression >2sigma(I)
_cod_data_source_file b514278d.txt
_cod_data_source_block CCDC285873
_cod_original_cell_volume 2284.8(8)
_cod_database_code 7006811

loop_
_symmetry_equiv_pos_as_xyz
'x, y, z'
'-x, y+1/2, -z+1/2'
'-x, -y, -z'
'x, -y-1/2, z-1/2'

loop_
_atom_site_label
_atom_site_type_symbol
_atom_site_fract_x
_atom_site_fract_y
_atom_site_fract_z
_atom_site_U_iso_or_equiv
_atom_site_adp_type
_atom_site_occupancy
_atom_site_symmetry_multiplicity
_atom_site_calc_flag
_atom_site_refinement_flags
_atom_site_disorder_assembly
_atom_site_disorder_group
Pd1 Pd 0.70857(5) 0.973363(17) 0.49037(3) 0.04438(13) Uani 1 1 d . . .
S1 S 0.7056(2) 1.01892(6) 0.34165(10) 0.0554(4) Uani 1 1 d . . .
S2 S 0.83204(19) 1.05456(6) 0.57103(10) 0.0508(3) Uani 1 1 d . . .
S3 S 0.5851(2) 0.89235(6) 0.40814(10) 0.0520(3) Uani 1 1 d . . .
S4 S 0.71720(19) 0.92655(6) 0.63874(10) 0.0502(3) Uani 1 1 d . . .
F1 F 0.3520(5) 0.53364(19) 0.3980(3) 0.0849(11) Uani 1 1 d . . .
F2 F 0.5580(6) 0.44178(16) 0.3609(3) 0.0939(13) Uani 1 1 d . . .
F3 F 0.9165(6) 0.45661(16) 0.3601(3) 0.0954(13) Uani 1 1 d . . .
N1 N 0.8341(8) 1.1565(3) 0.2327(4) 0.0833(17) Uani 1 1 d . . .
N2 N 1.0024(8) 1.2008(2) 0.5219(4) 0.0735(15) Uani 1 1 d . . .
N3 N 0.4654(8) 0.7389(2) 0.4643(4) 0.0727(15) Uani 1 1 d . . .
N4 N 0.6264(8) 0.7792(2) 0.7372(4) 0.0762(16) Uani 1 1 d . . .
N5 N 0.9645(7) 0.66939(19) 0.5435(3) 0.0530(11) Uani 1 1 d . . .
C1 C 0.8194(8) 1.1258(3) 0.2968(5) 0.0577(14) Uani 1 1 d . . .
C2 C 0.7978(7) 1.0851(2) 0.3762(4) 0.0473(12) Uani 1 1 d . . .
C3 C 0.8544(7) 1.1002(2) 0.4740(4) 0.0481(12) Uani 1 1 d . . .
C4 C 0.9355(8) 1.1574(3) 0.5001(4) 0.0539(14) Uani 1 1 d . . .
C5 C 0.5138(8) 0.7863(3) 0.4800(4) 0.0518(13) Uani 1 1 d . . .
C6 C 0.5790(7) 0.8436(2) 0.5045(4) 0.0460(12) Uani 1 1 d . . .
C7 C 0.6361(7) 0.8586(2) 0.6028(4) 0.0461(12) Uani 1 1 d . . .
C8 C 0.6305(8) 0.8150(3) 0.6785(4) 0.0568(14) Uani 1 1 d . . .
C9 C 0.8677(9) 0.6677(3) 0.6185(5) 0.0727(18) Uani 1 1 d . . .
H9A H 0.7442 0.6601 0.6052 0.087 Uiso 1 1 calc R . .
C10 C 0.9471(12) 0.6771(3) 0.7142(5) 0.089(2) Uani 1 1 d . . .
H10A H 0.8785 0.6761 0.7660 0.107 Uiso 1 1 calc R . .
C11 C 1.1280(12) 0.6878(3) 0.7330(6) 0.087(2) Uani 1 1 d . . .
H11A H 1.1840 0.6945 0.7980 0.105 Uiso 1 1 calc R . .
C12 C 1.2272(10) 0.6885(3) 0.6561(6) 0.084(2) Uani 1 1 d . . .
H12A H 1.3514 0.6949 0.6682 0.100 Uiso 1 1 calc R . .
C13 C 1.1416(9) 0.6797(3) 0.5613(6) 0.0690(17) Uani 1 1 d . . .
H13A H 1.2078 0.6809 0.5084 0.083 Uiso 1 1 calc R . .
C14 C 0.8717(8) 0.6639(2) 0.4379(4) 0.0571(14) Uani 1 1 d . . .
H14A H 0.9587 0.6706 0.3928 0.068 Uiso 1 1 calc R . .
H14B H 0.7784 0.6937 0.4251 0.068 Uiso 1 1 calc R . .
C15 C 0.7875(8) 0.6042(2) 0.4180(4) 0.0500(13) Uani 1 1 d . . .
C16 C 0.6052(8) 0.5966(3) 0.4152(4) 0.0552(14) Uani 1 1 d . . .
H16A H 0.5323 0.6285 0.4251 0.066 Uiso 1 1 calc R . .
C17 C 0.5298(9) 0.5419(3) 0.3978(4) 0.0629(16) Uani 1 1 d . . .
C18 C 0.6331(10) 0.4951(3) 0.3784(4) 0.0651(17) Uani 1 1 d . . .
C19 C 0.8149(10) 0.5030(3) 0.3796(4) 0.0651(17) Uani 1 1 d . . .
C20 C 0.8941(8) 0.5566(3) 0.3989(4) 0.0580(15) Uani 1 1 d . . .
H20A H 1.0178 0.5613 0.3992 0.070 Uiso 1 1 calc R . .

loop_
_atom_site_aniso_label
_atom_site_aniso_U_11
_atom_site_aniso_U_22
_atom_site_aniso_U_33
_atom_site_aniso_U_23
_atom_site_aniso_U_13
_atom_site_aniso_U_12
Pd1 0.0450(2) 0.0460(2) 0.0413(2) 0.00081(17) 0.00395(17) 0.00414(18)
S1 0.0658(9) 0.0576(8) 0.0423(7) 0.0030(6) 0.0063(7) -0.0001(7)
S2 0.0532(8) 0.0504(8) 0.0478(8) 0.0007(6) 0.0042(6) 0.0008(6)
S3 0.0614(9) 0.0521(8) 0.0415(7) -0.0021(6) 0.0043(6) 0.0024(7)
S4 0.0578(8) 0.0506(8) 0.0403(7) -0.0004(6) 0.0008(6) -0.0006(6)
F1 0.076(3) 0.114(3) 0.065(2) 0.003(2) 0.012(2) -0.018(2)
F2 0.132(4) 0.061(2) 0.084(3) -0.001(2) 0.002(3) -0.024(2)
F3 0.123(4) 0.060(2) 0.100(3) -0.010(2) 0.008(3) 0.028(2)
N1 0.100(5) 0.079(4) 0.075(4) 0.021(3) 0.026(3) 0.004(3)
N2 0.085(4) 0.049(3) 0.085(4) 0.007(3) 0.008(3) -0.002(3)
N3 0.081(4) 0.063(3) 0.078(4) -0.015(3) 0.025(3) -0.008(3)
N4 0.103(5) 0.068(3) 0.058(3) 0.010(3) 0.014(3) -0.007(3)
N5 0.063(3) 0.047(3) 0.048(3) 0.000(2) 0.004(2) 0.006(2)
C1 0.057(3) 0.060(4) 0.058(4) 0.011(3) 0.016(3) 0.001(3)
C2 0.045(3) 0.053(3) 0.045(3) 0.006(2) 0.009(2) 0.009(2)
C3 0.038(3) 0.045(3) 0.062(3) 0.003(3) 0.009(2) 0.000(2)
C4 0.054(3) 0.049(3) 0.059(4) 0.005(3) 0.011(3) 0.008(3)
C5 0.057(3) 0.054(3) 0.047(3) -0.001(3) 0.015(3) 0.001(3)
C6 0.043(3) 0.048(3) 0.046(3) -0.006(2) 0.005(2) 0.004(2)
C7 0.046(3) 0.049(3) 0.043(3) 0.004(2) 0.007(2) 0.010(2)
C8 0.060(4) 0.056(3) 0.054(3) -0.003(3) 0.005(3) 0.001(3)
C9 0.067(4) 0.098(5) 0.054(4) -0.005(4) 0.013(3) 0.012(4)
C10 0.104(6) 0.108(6) 0.055(4) -0.014(4) 0.014(4) 0.024(5)
C11 0.103(6) 0.082(5) 0.067(5) -0.005(4) -0.021(5) 0.005(5)
C12 0.068(5) 0.081(5) 0.094(6) 0.007(4) -0.013(4) -0.012(4)
C13 0.065(4) 0.054(4) 0.088(5) 0.007(3) 0.013(4) -0.010(3)
C14 0.071(4) 0.058(3) 0.043(3) 0.004(3) 0.010(3) 0.004(3)
C15 0.067(4) 0.051(3) 0.031(3) 0.002(2) 0.004(2) 0.003(3)
C16 0.066(4) 0.059(3) 0.041(3) 0.002(3) 0.007(3) 0.012(3)
C17 0.066(4) 0.077(4) 0.044(3) 0.008(3) 0.005(3) -0.005(3)
C18 0.093(5) 0.057(4) 0.043(3) 0.005(3) 0.002(3) -0.007(4)
C19 0.088(5) 0.056(4) 0.049(3) 0.005(3) 0.003(3) 0.020(3)
C20 0.065(4) 0.063(4) 0.044(3) 0.002(3) 0.004(3) 0.012(3)

loop_
_atom_type_symbol
_atom_type_description
_atom_type_scat_dispersion_real
_atom_type_scat_dispersion_imag
_atom_type_scat_source
C C 0.0033 0.0016 'International Tables Vol C Tables 4.2.6.8 and 6.1.1.4'
H H 0.0000 0.0000 'International Tables Vol C Tables 4.2.6.8 and 6.1.1.4'
N N 0.0061 0.0033 'International Tables Vol C Tables 4.2.6.8 and 6.1.1.4'
F F 0.0171 0.0103 'International Tables Vol C Tables 4.2.6.8 and 6.1.1.4'
S S 0.1246 0.1234 'International Tables Vol C Tables 4.2.6.8 and 6.1.1.4'
Pd Pd -0.9988 1.0072 'International Tables Vol C Tables 4.2.6.8 and 6.1.1.4'

loop_
_geom_angle_atom_site_label_1
_geom_angle_atom_site_label_2
_geom_angle_atom_site_label_3
_geom_angle
_geom_angle_site_symmetry_1
_geom_angle_site_symmetry_3
_geom_angle_publ_flag
S1 Pd1 S4 178.70(6) . . ?
S1 Pd1 S2 90.30(6) . . ?
S4 Pd1 S2 89.98(5) . . ?
S1 Pd1 S3 89.17(6) . . ?
S4 Pd1 S3 90.54(5) . . ?
S2 Pd1 S3 179.47(5) . . ?
C2 S1 Pd1 102.24(18) . . ?
C3 S2 Pd1 101.78(19) . . ?
C6 S3 Pd1 101.85(18) . . ?
C7 S4 Pd1 102.19(18) . . ?
C13 N5 C9 120.3(6) . . ?
C13 N5 C14 119.6(5) . . ?
C9 N5 C14 119.9(5) . . ?
N1 C1 C2 178.0(7) . . ?
C3 C2 C1 120.4(5) . . ?
C3 C2 S1 122.9(4) . . ?
C1 C2 S1 116.8(4) . . ?
C2 C3 C4 120.9(5) . . ?
C2 C3 S2 122.8(4) . . ?
C4 C3 S2 116.3(4) . . ?
N2 C4 C3 178.0(6) . . ?
N3 C5 C6 176.8(7) . . ?
C7 C6 C5 120.0(5) . . ?
C7 C6 S3 122.4(4) . . ?
C5 C6 S3 117.7(4) . . ?
C6 C7 C8 118.9(5) . . ?
C6 C7 S4 123.0(4) . . ?
C8 C7 S4 118.1(4) . . ?
N4 C8 C7 178.4(6) . . ?
N5 C9 C10 120.9(7) . . ?
C11 C10 C9 119.2(7) . . ?
C10 C11 C12 119.7(7) . . ?
C13 C12 C11 119.1(7) . . ?
N5 C13 C12 120.8(7) . . ?
N5 C14 C15 111.6(4) . . ?
C16 C15 C20 119.5(5) . . ?
C16 C15 C14 120.4(5) . . ?
C20 C15 C14 120.1(5) . . ?
C15 C16 C17 120.0(6) . . ?
F1 C17 C18 118.6(6) . . ?
F1 C17 C16 120.5(6) . . ?
C18 C17 C16 120.9(6) . . ?
F2 C18 C17 120.5(7) . . ?
F2 C18 C19 120.6(6) . . ?
C17 C18 C19 118.9(6) . . ?
F3 C19 C20 119.8(6) . . ?
F3 C19 C18 118.8(6) . . ?
C20 C19 C18 121.4(6) . . ?
C19 C20 C15 119.2(6) . . ?

loop_
_geom_bond_atom_site_label_1
_geom_bond_atom_site_label_2
_geom_bond_distance
_geom_bond_site_symmetry_2
_geom_bond_publ_flag
Pd1 S1 2.2661(15) . ?
Pd1 S4 2.2703(14) . ?
Pd1 S2 2.2740(15) . ?
Pd1 S3 2.2797(15) . ?
S1 C2 1.695(6) . ?
S2 C3 1.705(5) . ?
S3 C6 1.720(5) . ?
S4 C7 1.708(5) . ?
F1 C17 1.343(7) . ?
F2 C18 1.344(7) . ?
F3 C19 1.350(7) . ?
N1 C1 1.135(7) . ?
N2 C4 1.128(7) . ?
N3 C5 1.148(7) . ?
N4 C8 1.143(7) . ?
N5 C13 1.330(7) . ?
N5 C9 1.334(7) . ?
N5 C14 1.500(7) . ?
C1 C2 1.448(7) . ?
C2 C3 1.375(7) . ?
C3 C4 1.459(8) . ?
C5 C6 1.416(7) . ?
C6 C7 1.382(7) . ?
C7 C8 1.433(8) . ?
C9 C10 1.362(9) . ?
C10 C11 1.361(10) . ?
C11 C12 1.367(10) . ?
C12 C13 1.363(9) . ?
C14 C15 1.507(7) . ?
C15 C16 1.368(8) . ?
C15 C20 1.392(7) . ?
C16 C17 1.375(8) . ?
C17 C18 1.365(9) . ?
C18 C19 1.369(9) . ?
C19 C20 1.367(8) . ?
